data_4329303
loop_
_publ_author_name
'Dmitrii S. Bolotin'
'Nadezhda A. Bokach'
'Matti Haukka'
'Vadim Yu. Kukushkin'

_publ_section_title
;
 Amidoximes Provide Facile Platinum(II)-Mediated Oxime-Nitrile Coupling
;
_journal_name_full 'Inorganic Chemistry'
_journal_page_first 5950
_journal_page_last 5964
_journal_paper_doi 10.1021/ic3006019
_journal_volume 51
_journal_year 2012
_chemical_formula_moiety 'C28 H26 Cl2 N6 O2 Pt'
_chemical_formula_sum 'C28 H26 Cl2 N6 O2 Pt'
_chemical_formula_weight 744.54
_chemical_name_systematic
;
 ?
;
_space_group_IT_number 2
_symmetry_cell_setting triclinic
_symmetry_space_group_name_Hall '-P 1'
_symmetry_space_group_name_H-M 'P -1'
_atom_sites_solution_hydrogens geom
_atom_sites_solution_primary direct
_atom_sites_solution_secondary difmap
_audit_creation_method SHELXL-97
_cell_angle_alpha 91.102(6)
_cell_angle_beta 92.266(6)
_cell_angle_gamma 100.388(6)
_cell_formula_units_Z 2
_cell_length_a 8.6047(13)
_cell_length_b 10.7924(14)
_cell_length_c 14.473(2)
_cell_measurement_reflns_used 2470
_cell_measurement_temperature 100(2)
_cell_measurement_theta_max 24.78
_cell_measurement_theta_min 2.74
_cell_volume 1320.5(3)
_computing_cell_refinement 'SAINT (Bruker AXS, 2009)'
_computing_data_collection 'APEX2 (Bruker AXS, 2010)'
_computing_data_reduction 'SAINT (Bruker AXS, 2009)'
_computing_molecular_graphics 'Diamond v.3.2g (Brandenburg, 2011)'
_computing_publication_material 'SHELXL-97 (Sheldrick, 2008)'
_computing_structure_refinement 'SHELXL-97 (Sheldrick, 2008)'
_computing_structure_solution 'SHELXS-97 (Sheldrick, 2008)'
_diffrn_ambient_temperature 100(2)
_diffrn_detector_area_resol_mean 16
_diffrn_measured_fraction_theta_full 0.738
_diffrn_measured_fraction_theta_max 0.738
_diffrn_measurement_device '62mm x 62mm CCD camera on \k-goniostat'
_diffrn_measurement_device_type 'Bruker KAPPA APEX II CCD'
_diffrn_measurement_method '\f scans and \w scans with \k offset'
_diffrn_radiation_monochromator 'horizontally mounted graphite crystal'
_diffrn_radiation_source 'fine-focus sealed tube'
_diffrn_radiation_type MoK\a
_diffrn_radiation_wavelength 0.71073
_diffrn_reflns_av_R_equivalents 0.0232
_diffrn_reflns_av_sigmaI/netI 0.0524
_diffrn_reflns_limit_h_max 9
_diffrn_reflns_limit_h_min -10
_diffrn_reflns_limit_k_max 12
_diffrn_reflns_limit_k_min -12
_diffrn_reflns_limit_l_max 16
_diffrn_reflns_limit_l_min -17
_diffrn_reflns_number 4994
_diffrn_reflns_theta_full 24.93
_diffrn_reflns_theta_max 24.93
_diffrn_reflns_theta_min 1.92
_exptl_absorpt_coefficient_mu 5.555
_exptl_absorpt_correction_T_max 0.6680
_exptl_absorpt_correction_T_min 0.3134
_exptl_absorpt_correction_type multi-scan
_exptl_absorpt_process_details 'SADABS (Sheldrick, 2008)'
_exptl_crystal_colour yellow
_exptl_crystal_density_diffrn 1.873
_exptl_crystal_description plate
_exptl_crystal_F_000 728
_exptl_crystal_size_max 0.27
_exptl_crystal_size_mid 0.17
_exptl_crystal_size_min 0.08
_refine_diff_density_max 1.283
_refine_diff_density_min -2.449
_refine_diff_density_rms 0.158
_refine_ls_extinction_method none
_refine_ls_goodness_of_fit_ref 1.242
_refine_ls_hydrogen_treatment constr
_refine_ls_matrix_type full
_refine_ls_number_parameters 352
_refine_ls_number_reflns 3401
_refine_ls_number_restraints 6
_refine_ls_restrained_S_all 1.242
_refine_ls_R_factor_all 0.0620
_refine_ls_R_factor_gt 0.0475
_refine_ls_shift/su_max 0.000
_refine_ls_shift/su_mean 0.000
_refine_ls_structure_factor_coef Fsqd
_refine_ls_weighting_details 'calc w=1/[\s^2^(Fo^2^)+(0.0000P)^2^+18.0517P] where P=(Fo^2^+2Fc^2^)/3'
_refine_ls_weighting_scheme calc
_refine_ls_wR_factor_gt 0.0995
_refine_ls_wR_factor_ref 0.1038
_reflns_number_gt 2907
_reflns_number_total 3401
_reflns_threshold_expression >2sigma(I)
_cod_data_source_file ic3006019_si_002_10.cif
_cod_data_source_block 9d
_cod_database_code 4329303

loop_
_symmetry_equiv_pos_as_xyz
'x, y, z'
'-x, -y, -z'

loop_
_atom_site_label
_atom_site_type_symbol
_atom_site_fract_x
_atom_site_fract_y
_atom_site_fract_z
_atom_site_U_iso_or_equiv
_atom_site_adp_type
_atom_site_occupancy
_atom_site_symmetry_multiplicity
_atom_site_calc_flag
_atom_site_refinement_flags
Pt1 Pt 0.17240(5) 0.88642(5) 0.74255(4) 0.02030(15) Uani 1 1 d .
Cl1 Cl 0.2335(3) 0.7831(3) 0.61063(19) 0.0237(7) Uani 1 1 d .
Cl2 Cl 0.1060(3) 0.9896(3) 0.87361(19) 0.0237(6) Uani 1 1 d .
O1 O 0.1957(8) 0.5418(8) 0.8797(5) 0.0228(19) Uani 1 1 d .
O2 O 0.1498(8) 1.2397(8) 0.6215(5) 0.024(2) Uani 1 1 d .
N1 N 0.1449(11) 0.7215(10) 0.8091(6) 0.022(2) Uani 1 1 d .
H1N H 0.0417 0.6962 0.8130 0.033 Uiso 1 1 d R
N2 N 0.0222(10) 0.5009(10) 0.8750(6) 0.021(2) Uani 1 1 d .
N3 N 0.1090(10) 0.3049(11) 0.8781(7) 0.030(3) Uani 1 1 d .
H3N H 0.0774 0.2206 0.8851 0.044 Uiso 1 1 d R
H3M H 0.2114 0.3334 0.8783 0.044 Uiso 1 1 d R
N4 N 0.2076(10) 1.0530(10) 0.6775(6) 0.021(2) Uani 1 1 d .
H4N H 0.3094 1.0779 0.6714 0.032 Uiso 1 1 d R
N5 N 0.3237(10) 1.2805(10) 0.6229(7) 0.022(2) Uani 1 1 d .
N6 N 0.2487(11) 1.4769(11) 0.6471(7) 0.027(3) Uani 1 1 d .
H6N H 0.1574 1.4304 0.6287 0.041 Uiso 1 1 d R
H6M H 0.2602 1.5601 0.6456 0.041 Uiso 1 1 d R
C1 C 0.2432(12) 0.6596(12) 0.8472(8) 0.020(3) Uani 1 1 d .
C2 C 0.4181(13) 0.6981(12) 0.8611(8) 0.020(3) Uani 1 1 d .
C3 C 0.4980(13) 0.8153(14) 0.8345(9) 0.031(3) Uani 1 1 d .
H3 H 0.4416 0.8727 0.8052 0.037 Uiso 1 1 calc R
C4 C 0.6616(12) 0.8478(13) 0.8513(8) 0.027(3) Uani 1 1 d .
H4 H 0.7159 0.9279 0.8339 0.033 Uiso 1 1 calc R
C5 C 0.7450(12) 0.7646(12) 0.8930(8) 0.023(3) Uani 1 1 d .
H5 H 0.8565 0.7865 0.9025 0.027 Uiso 1 1 calc R
C6 C 0.6639(13) 0.6466(13) 0.9217(8) 0.027(3) Uani 1 1 d .
H6 H 0.7200 0.5901 0.9525 0.032 Uiso 1 1 calc R
C7 C 0.5022(13) 0.6145(13) 0.9044(8) 0.028(3) Uani 1 1 d .
H7 H 0.4476 0.5346 0.9223 0.033 Uiso 1 1 calc R
C8 C -0.0037(13) 0.3779(13) 0.8774(7) 0.022(3) Uani 1 1 d .
C9 C -0.1705(13) 0.3129(12) 0.8822(8) 0.022(3) Uani 1 1 d .
C10 C -0.2940(11) 0.3609(12) 0.8352(8) 0.023(3) Uani 1 1 d .
H10 H -0.2699 0.4343 0.7995 0.028 Uiso 1 1 calc R
C11 C -0.4493(12) 0.3011(12) 0.8413(7) 0.019(2) Uani 1 1 d U
H11 H -0.5327 0.3343 0.8117 0.022 Uiso 1 1 calc R
C12 C -0.4826(13) 0.1884(14) 0.8930(9) 0.029(3) Uani 1 1 d .
H12 H -0.5883 0.1442 0.8952 0.035 Uiso 1 1 calc R
C13 C -0.3641(13) 0.1443(13) 0.9390(8) 0.027(3) Uani 1 1 d .
H13 H -0.3888 0.0712 0.9749 0.032 Uiso 1 1 calc R
C14 C -0.2061(14) 0.2044(12) 0.9345(8) 0.027(3) Uani 1 1 d .
H14 H -0.1243 0.1720 0.9665 0.032 Uiso 1 1 calc R
C15 C 0.1097(12) 1.1189(12) 0.6487(8) 0.019(3) Uani 1 1 d .
C16 C -0.0651(11) 1.0729(12) 0.6370(8) 0.019(3) Uani 1 1 d .
C17 C -0.1219(12) 0.9580(12) 0.5936(8) 0.024(3) Uani 1 1 d .
H17 H -0.0515 0.9056 0.5736 0.029 Uiso 1 1 calc R
C18 C -0.2855(13) 0.9203(13) 0.5796(8) 0.029(3) Uani 1 1 d .
H18 H -0.3261 0.8421 0.5485 0.035 Uiso 1 1 calc R
C19 C -0.3885(13) 0.9940(14) 0.6098(8) 0.028(3) Uani 1 1 d .
H19 H -0.4993 0.9658 0.6005 0.034 Uiso 1 1 calc R
C20 C -0.3313(13) 1.1103(13) 0.6542(8) 0.029(3) Uani 1 1 d .
H20 H -0.4029 1.1613 0.6749 0.034 Uiso 1 1 calc R
C21 C -0.1675(11) 1.1518(12) 0.6683(8) 0.022(3) Uani 1 1 d .
H21 H -0.1267 1.2309 0.6980 0.026 Uiso 1 1 calc R
C22 C 0.3513(12) 1.4026(12) 0.6294(8) 0.023(3) Uani 1 1 d .
C23 C 0.5262(12) 1.4579(13) 0.6232(8) 0.023(3) Uani 1 1 d .
C24 C 0.5852(12) 1.5795(12) 0.6637(8) 0.023(3) Uani 1 1 d .
H24 H 0.5162 1.6265 0.6924 0.027 Uiso 1 1 calc R
C25 C 0.7488(13) 1.6288(13) 0.6601(8) 0.027(3) Uani 1 1 d .
H25 H 0.7912 1.7080 0.6891 0.032 Uiso 1 1 calc R
C26 C 0.8450(14) 1.5635(13) 0.6154(8) 0.028(3) Uani 1 1 d .
H26 H 0.9539 1.5990 0.6119 0.034 Uiso 1 1 calc R
C27 C 0.7876(13) 1.4457(13) 0.5747(8) 0.030(3) Uani 1 1 d .
H27 H 0.8568 1.3992 0.5456 0.036 Uiso 1 1 calc R
C28 C 0.6250(13) 1.3964(12) 0.5774(8) 0.024(3) Uani 1 1 d .
H28 H 0.5836 1.3183 0.5464 0.028 Uiso 1 1 calc R

loop_
_atom_site_aniso_label
_atom_site_aniso_U_11
_atom_site_aniso_U_22
_atom_site_aniso_U_33
_atom_site_aniso_U_23
_atom_site_aniso_U_13
_atom_site_aniso_U_12
Pt1 0.0142(2) 0.0153(2) 0.0304(3) 0.00190(18) -0.00001(15) 0.00001(15)
Cl1 0.0249(14) 0.0174(16) 0.0276(15) -0.0023(13) 0.0029(11) 0.0005(12)
Cl2 0.0256(14) 0.0176(16) 0.0271(15) -0.0007(13) 0.0006(11) 0.0017(12)
O1 0.010(4) 0.020(5) 0.036(5) 0.005(4) -0.003(3) -0.002(3)
O2 0.018(4) 0.018(5) 0.033(5) 0.002(4) -0.005(3) -0.004(3)
N1 0.021(5) 0.018(6) 0.024(5) 0.003(5) 0.001(4) -0.001(4)
N2 0.012(4) 0.020(6) 0.028(5) -0.002(5) -0.002(4) -0.004(4)
N3 0.011(5) 0.022(6) 0.052(7) 0.000(5) -0.002(4) -0.007(4)
N4 0.008(4) 0.021(6) 0.032(6) 0.005(5) -0.007(4) -0.003(4)
N5 0.018(5) 0.017(6) 0.030(5) 0.006(5) -0.002(4) 0.003(4)
N6 0.022(5) 0.016(6) 0.044(6) -0.003(5) -0.002(4) 0.004(4)
C1 0.016(6) 0.020(7) 0.022(6) 0.002(5) -0.001(4) -0.003(5)
C2 0.029(6) 0.017(7) 0.016(6) 0.001(5) -0.005(4) 0.011(5)
C3 0.021(6) 0.030(8) 0.037(7) -0.003(6) 0.003(5) -0.007(6)
C4 0.018(6) 0.027(8) 0.033(7) 0.000(6) 0.001(5) -0.005(5)
C5 0.013(5) 0.021(7) 0.033(7) -0.001(6) -0.002(4) 0.001(5)
C6 0.023(6) 0.029(8) 0.030(7) -0.002(6) -0.001(5) 0.011(5)
C7 0.025(6) 0.032(8) 0.024(6) 0.001(6) 0.003(5) -0.002(6)
C8 0.029(6) 0.023(8) 0.014(6) 0.003(5) -0.004(4) 0.002(5)
C9 0.020(6) 0.017(7) 0.027(6) 0.002(6) -0.001(5) 0.001(5)
C10 0.015(5) 0.022(7) 0.032(7) 0.002(6) 0.003(4) 0.005(5)
C11 0.019(4) 0.019(4) 0.021(4) 0.000(4) -0.006(3) 0.013(3)
C12 0.016(6) 0.032(8) 0.037(7) -0.002(6) 0.001(5) -0.002(5)
C13 0.025(6) 0.022(7) 0.032(7) -0.001(6) 0.009(5) -0.002(5)
C14 0.032(7) 0.014(7) 0.034(7) -0.002(6) -0.002(5) 0.005(5)
C15 0.021(6) 0.017(7) 0.021(6) -0.005(5) 0.002(4) 0.007(5)
C16 0.006(5) 0.022(7) 0.025(6) 0.005(5) -0.005(4) -0.006(5)
C17 0.018(6) 0.023(7) 0.030(7) 0.001(6) 0.003(5) 0.002(5)
C18 0.032(7) 0.023(8) 0.028(7) 0.001(6) -0.003(5) -0.005(6)
C19 0.017(6) 0.033(8) 0.030(7) -0.001(6) -0.003(5) -0.007(5)
C20 0.021(6) 0.037(9) 0.027(6) 0.001(6) 0.006(5) 0.003(6)
C21 0.013(5) 0.025(7) 0.026(6) 0.001(5) -0.003(4) 0.001(5)
C22 0.017(6) 0.027(8) 0.023(6) 0.003(6) 0.004(4) -0.003(5)
C23 0.017(6) 0.025(8) 0.022(6) -0.001(5) 0.001(4) -0.006(5)
C24 0.026(6) 0.015(7) 0.028(6) 0.001(6) 0.000(5) 0.006(5)
C25 0.031(7) 0.019(7) 0.028(6) 0.001(6) -0.002(5) -0.002(5)
C26 0.022(6) 0.030(8) 0.029(7) 0.009(6) -0.002(5) -0.003(5)
C27 0.023(6) 0.033(8) 0.030(7) -0.002(6) 0.007(5) -0.004(6)
C28 0.028(6) 0.019(7) 0.021(6) 0.002(5) 0.000(5) -0.001(5)

loop_
_atom_type_symbol
_atom_type_description
_atom_type_scat_dispersion_real
_atom_type_scat_dispersion_imag
_atom_type_scat_source
C C 0.0033 0.0016 'International Tables Vol C Tables 4.2.6.8 and 6.1.1.4'
H H 0.0000 0.0000 'International Tables Vol C Tables 4.2.6.8 and 6.1.1.4'
N N 0.0061 0.0033 'International Tables Vol C Tables 4.2.6.8 and 6.1.1.4'
O O 0.0106 0.0060 'International Tables Vol C Tables 4.2.6.8 and 6.1.1.4'
Cl Cl 0.1484 0.1585 'International Tables Vol C Tables 4.2.6.8 and 6.1.1.4'
Pt Pt -1.7033 8.3905 'International Tables Vol C Tables 4.2.6.8 and 6.1.1.4'

loop_
_geom_angle_atom_site_label_1
_geom_angle_atom_site_label_2
_geom_angle_atom_site_label_3
_geom_angle
N1 Pt1 N4 178.1(4)
N1 Pt1 Cl1 89.3(3)
N4 Pt1 Cl1 90.9(3)
N1 Pt1 Cl2 90.9(3)
N4 Pt1 Cl2 89.0(3)
Cl1 Pt1 Cl2 178.86(11)
C1 O1 N2 113.2(9)
C15 O2 N5 111.3(9)
C1 N1 Pt1 133.0(8)
C1 N1 H1N 120.8
Pt1 N1 H1N 106.1
C8 N2 O1 106.3(10)
C8 N3 H3N 117.7
C8 N3 H3M 125.0
H3N N3 H3M 117.0
C15 N4 Pt1 130.3(8)
C15 N4 H4N 120.8
Pt1 N4 H4N 108.8
C22 N5 O2 106.9(9)
C22 N6 H6N 103.0
C22 N6 H6M 129.7
H6N N6 H6M 119.2
N1 C1 O1 121.8(9)
N1 C1 C2 128.1(11)
O1 C1 C2 110.1(10)
C3 C2 C7 119.7(11)
C3 C2 C1 122.1(12)
C7 C2 C1 118.2(11)
C2 C3 C4 119.7(13)
C2 C3 H3 120.2
C4 C3 H3 120.2
C5 C4 C3 120.6(12)
C5 C4 H4 119.7
C3 C4 H4 119.7
C4 C5 C6 119.9(10)
C4 C5 H5 120.1
C6 C5 H5 120.1
C7 C6 C5 119.3(12)
C7 C6 H6 120.4
C5 C6 H6 120.4
C6 C7 C2 120.8(12)
C6 C7 H7 119.6
C2 C7 H7 119.6
N2 C8 N3 125.6(10)
N2 C8 C9 117.2(12)
N3 C8 C9 117.2(12)
C14 C9 C10 119.9(10)
C14 C9 C8 119.6(11)
C10 C9 C8 120.5(11)
C11 C10 C9 120.2(11)
C11 C10 H10 119.9
C9 C10 H10 119.9
C10 C11 C12 119.0(11)
C10 C11 H11 120.5
C12 C11 H11 120.5
C13 C12 C11 120.4(10)
C13 C12 H12 119.8
C11 C12 H12 119.8
C12 C13 C14 121.3(12)
C12 C13 H13 119.3
C14 C13 H13 119.3
C9 C14 C13 119.1(12)
C9 C14 H14 120.4
C13 C14 H14 120.4
N4 C15 O2 124.3(10)
N4 C15 C16 124.5(11)
O2 C15 C16 111.3(10)
C17 C16 C21 121.7(9)
C17 C16 C15 119.9(11)
C21 C16 C15 118.4(10)
C16 C17 C18 118.6(12)
C16 C17 H17 120.7
C18 C17 H17 120.7
C19 C18 C17 121.3(12)
C19 C18 H18 119.4
C17 C18 H18 119.4
C18 C19 C20 120.3(11)
C18 C19 H19 119.9
C20 C19 H19 119.9
C19 C20 C21 119.9(12)
C19 C20 H20 120.1
C21 C20 H20 120.1
C20 C21 C16 118.3(11)
C20 C21 H21 120.9
C16 C21 H21 120.9
N5 C22 N6 127.2(10)
N5 C22 C23 112.3(11)
N6 C22 C23 120.2(12)
C28 C23 C24 119.5(10)
C28 C23 C22 121.6(11)
C24 C23 C22 118.8(11)
C25 C24 C23 118.5(11)
C25 C24 H24 120.7
C23 C24 H24 120.7
C26 C25 C24 120.3(12)
C26 C25 H25 119.9
C24 C25 H25 119.9
C25 C26 C27 121.3(11)
C25 C26 H26 119.3
C27 C26 H26 119.3
C26 C27 C28 118.7(12)
C26 C27 H27 120.6
C28 C27 H27 120.6
C23 C28 C27 121.4(12)
C23 C28 H28 119.3
C27 C28 H28 119.3

loop_
_geom_bond_atom_site_label_1
_geom_bond_atom_site_label_2
_geom_bond_distance
Pt1 N1 2.020(11)
Pt1 N4 2.025(10)
Pt1 Cl1 2.318(3)
Pt1 Cl2 2.323(3)
O1 C1 1.362(14)
O1 N2 1.477(11)
O2 C15 1.356(15)
O2 N5 1.481(11)
N1 C1 1.284(16)
N1 H1N 0.8847
N2 C8 1.307(17)
N3 C8 1.355(17)
N3 H3N 0.9099
N3 H3M 0.8791
N4 C15 1.261(16)
N4 H4N 0.8774
N5 C22 1.297(17)
N6 C22 1.325(17)
N6 H6N 0.8810
N6 H6M 0.8858
C1 C2 1.492(15)
C2 C3 1.394(17)
C2 C7 1.398(19)
C3 C4 1.398(16)
C3 H3 0.9500
C4 C5 1.380(19)
C4 H4 0.9500
C5 C6 1.415(17)
C5 H5 0.9500
C6 C7 1.384(16)
C6 H6 0.9500
C7 H7 0.9500
C8 C9 1.484(15)
C9 C14 1.400(17)
C9 C10 1.419(17)
C10 C11 1.382(14)
C10 H10 0.9500
C11 C12 1.430(18)
C11 H11 0.9500
C12 C13 1.357(19)
C12 H12 0.9500
C13 C14 1.401(15)
C13 H13 0.9500
C14 H14 0.9500
C15 C16 1.498(14)
C16 C17 1.378(17)
C16 C21 1.412(17)
C17 C18 1.399(16)
C17 H17 0.9500
C18 C19 1.371(19)
C18 H18 0.9500
C19 C20 1.398(19)
C19 H19 0.9500
C20 C21 1.405(15)
C20 H20 0.9500
C21 H21 0.9500
C22 C23 1.523(14)
C23 C28 1.354(18)
C23 C24 1.425(17)
C24 C25 1.415(15)
C24 H24 0.9500
C25 C26 1.354(19)
C25 H25 0.9500
C26 C27 1.389(19)
C26 H26 0.9500
C27 C28 1.406(15)
C27 H27 0.9500
C28 H28 0.9500

loop_
_geom_hbond_atom_site_label_D
_geom_hbond_atom_site_label_H
_geom_hbond_atom_site_label_A
_geom_hbond_distance_DH
_geom_hbond_distance_HA
_geom_hbond_distance_DA
_geom_hbond_angle_DHA
_geom_hbond_site_symmetry_A
N3 H3N Cl2 0.91 2.55 3.398(12) 154.8 1_545
N6 H6N O2 0.88 2.05 2.563(14) 116.3 .
N6 H6M Cl1 0.89 2.52 3.382(12) 165.0 1_565
